data_4067237
loop_
_publ_author_name
'Krieck, Sven'
'G\"orls, Helmar'
'Westerhausen, Matthias'

_publ_section_title
;
 Alkali Metal-Stabilized 1,3,5-Triphenylbenzene Monoanions: Synthesis and
 Characterization of the Lithium, Sodium, and Potassium Complexes&#x2020;
;
_journal_issue 24
_journal_name_full Organometallics
_journal_page_first 6790
_journal_paper_doi 10.1021/om1009632
_journal_volume 29
_journal_year 2010
_chemical_formula_moiety 'C60 H64 Br2 Mg2 O6,  0.6(C4 H10 O2)'
_chemical_formula_sum 'C62.4 H70 Br2 Mg2 O7.2'
_chemical_formula_weight 1143.60
_space_group_IT_number 2
_symmetry_cell_setting triclinic
_symmetry_space_group_name_Hall '-P 1'
_symmetry_space_group_name_H-M 'P -1'
_atom_sites_solution_hydrogens geom
_atom_sites_solution_primary direct
_atom_sites_solution_secondary difmap
_audit_creation_method SHELXL-97
_cell_angle_alpha 87.816(3)
_cell_angle_beta 79.614(3)
_cell_angle_gamma 76.216(3)
_cell_formula_units_Z 1
_cell_length_a 7.5104(3)
_cell_length_b 10.7441(5)
_cell_length_c 19.2715(9)
_cell_measurement_reflns_used 10104
_cell_measurement_temperature 183(2)
_cell_measurement_theta_max 27.50
_cell_measurement_theta_min 2.85
_cell_volume 1485.52(12)
_computing_cell_refinement DENZO
_computing_data_collection COLLECT
_computing_data_reduction DENZO
_computing_molecular_graphics SHELXTL/PC
_computing_publication_material SHELXL-97
_computing_structure_refinement 'SHELXL-97 (Sheldrick, 1997)'
_computing_structure_solution 'SHELXS-97 (Sheldrick, 1990)'
_diffrn_ambient_temperature 183(2)
_diffrn_measured_fraction_theta_full 0.969
_diffrn_measured_fraction_theta_max 0.969
_diffrn_measurement_device_type KappaCCD
_diffrn_measurement_method 'phi- + omega-scan'
_diffrn_radiation_monochromator graphite
_diffrn_radiation_source 'fine-focus sealed tube'
_diffrn_radiation_type MoK\a
_diffrn_radiation_wavelength 0.71073
_diffrn_reflns_av_R_equivalents 0.0362
_diffrn_reflns_av_sigmaI/netI 0.0835
_diffrn_reflns_limit_h_max 9
_diffrn_reflns_limit_h_min -9
_diffrn_reflns_limit_k_max 13
_diffrn_reflns_limit_k_min -12
_diffrn_reflns_limit_l_max 25
_diffrn_reflns_limit_l_min -21
_diffrn_reflns_number 10104
_diffrn_reflns_theta_full 27.50
_diffrn_reflns_theta_max 27.50
_diffrn_reflns_theta_min 2.85
_exptl_absorpt_coefficient_mu 1.436
_exptl_absorpt_correction_type none
_exptl_crystal_colour colourless
_exptl_crystal_density_diffrn 1.278
_exptl_crystal_density_method 'not measured'
_exptl_crystal_description prism
_exptl_crystal_F_000 596.0
_exptl_crystal_size_max 0.05
_exptl_crystal_size_mid 0.05
_exptl_crystal_size_min 0.05
_refine_diff_density_max 1.288
_refine_diff_density_min -0.600
_refine_diff_density_rms 0.094
_refine_ls_extinction_method none
_refine_ls_goodness_of_fit_ref 1.034
_refine_ls_hydrogen_treatment constr
_refine_ls_matrix_type full
_refine_ls_number_parameters 385
_refine_ls_number_reflns 6602
_refine_ls_number_restraints 0
_refine_ls_restrained_S_all 1.034
_refine_ls_R_factor_all 0.1040
_refine_ls_R_factor_gt 0.0624
_refine_ls_shift/su_max 0.003
_refine_ls_shift/su_mean 0.000
_refine_ls_structure_factor_coef Fsqd
_refine_ls_weighting_details 'calc w=1/[\s^2^(Fo^2^)+(0.0919P)^2^+0.8244P] where P=(Fo^2^+2Fc^2^)/3'
_refine_ls_weighting_scheme calc
_refine_ls_wR_factor_gt 0.1537
_refine_ls_wR_factor_ref 0.1753
_reflns_number_gt 4446
_reflns_number_total 6602
_reflns_threshold_expression >2sigma(I)
_cod_data_source_file om1009632_si_001.cif
_cod_data_source_block FO3703
_cod_original_cell_volume 1485.52(11)
_cod_original_formula_sum 'C62.40 H70 Br2 Mg2 O7.20'
_cod_database_code 4067237

loop_
_symmetry_equiv_pos_as_xyz
'x, y, z'
'-x, -y, -z'

loop_
_atom_site_label
_atom_site_type_symbol
_atom_site_fract_x
_atom_site_fract_y
_atom_site_fract_z
_atom_site_U_iso_or_equiv
_atom_site_adp_type
_atom_site_occupancy
_atom_site_symmetry_multiplicity
_atom_site_calc_flag
_atom_site_refinement_flags
_atom_site_disorder_assembly
_atom_site_disorder_group
Br1 Br 0.21404(6) 0.24831(4) 0.53713(2) 0.03856(17) Uani 1 1 d . . .
Mg1 Mg -0.04094(17) 0.21024(11) 0.64065(7) 0.0248(3) Uani 1 1 d . . .
O1 O -0.3040(4) 0.2111(3) 0.71348(16) 0.0383(7) Uani 1 1 d . . .
C1 C 0.0874(5) 0.1901(3) 0.7345(2) 0.0244(8) Uani 1 1 d . . .
O2 O -0.2556(4) 0.3381(3) 0.59688(16) 0.0374(7) Uani 1 1 d . . .
C2 C 0.1766(5) 0.0733(4) 0.7639(2) 0.0267(8) Uani 1 1 d . . .
O3 O -0.0841(4) 0.0518(2) 0.59241(14) 0.0310(6) Uani 1 1 d . . .
C3 C 0.2116(6) 0.0659(4) 0.8325(2) 0.0326(9) Uani 1 1 d . . .
H3A H 0.2716 -0.0144 0.8496 0.039 Uiso 1 1 calc R . .
C4 C 0.1618(7) 0.1721(4) 0.8770(2) 0.0394(10) Uani 1 1 d . A .
C5 C 0.0783(6) 0.2883(4) 0.8492(2) 0.0351(10) Uani 1 1 d . . .
H5A H 0.0462 0.3636 0.8775 0.042 Uiso 1 1 calc R . .
C6 C 0.0406(5) 0.2964(4) 0.7808(2) 0.0281(8) Uani 1 1 d . . .
C7 C 0.2300(5) -0.0477(4) 0.7213(2) 0.0286(8) Uani 1 1 d . . .
C8 C 0.3170(5) -0.0516(4) 0.6512(2) 0.0350(9) Uani 1 1 d . . .
H8A H 0.3449 0.0241 0.6296 0.042 Uiso 1 1 calc R . .
C9 C 0.3638(6) -0.1640(5) 0.6124(3) 0.0432(11) Uani 1 1 d . . .
H9A H 0.4246 -0.1652 0.5646 0.052 Uiso 1 1 calc R . .
C10 C 0.3220(7) -0.2749(4) 0.6431(3) 0.0477(12) Uani 1 1 d . . .
H10A H 0.3528 -0.3519 0.6163 0.057 Uiso 1 1 calc R . .
C11 C 0.2360(7) -0.2732(4) 0.7124(3) 0.0444(12) Uani 1 1 d . . .
H11A H 0.2074 -0.3490 0.7336 0.053 Uiso 1 1 calc R . .
C12 C 0.1908(6) -0.1605(4) 0.7517(2) 0.0359(10) Uani 1 1 d . . .
H12A H 0.1326 -0.1603 0.7997 0.043 Uiso 1 1 calc R . .
C13 C 0.1912(9) 0.1622(4) 0.9519(3) 0.0543(14) Uani 1 1 d . . .
C16 C 0.2389(10) 0.1392(6) 1.0934(3) 0.0707(18) Uani 1 1 d . . .
H16A H 0.2702 0.1361 1.1392 0.085 Uiso 0.372(7) 1 calc PR A 1
H16B H 0.2476 0.1353 1.1421 0.085 Uiso 0.628(7) 1 calc PR A 2
C14 C 0.3022(14) 0.0580(10) 0.9774(6) 0.029(3) Uani 0.372(7) 1 d P A 1
H14A H 0.3595 -0.0125 0.9464 0.034 Uiso 0.372(7) 1 calc PR A 1
C15 C 0.3366(15) 0.0487(10) 1.0456(5) 0.028(3) Uani 0.372(7) 1 d P A 1
H15A H 0.4283 -0.0211 1.0587 0.034 Uiso 0.372(7) 1 calc PR A 1
C17 C 0.081(3) 0.2454(17) 1.0761(9) 0.071(5) Uani 0.372(7) 1 d P A 1
H17A H 0.0003 0.3026 1.1110 0.085 Uiso 0.372(7) 1 calc PR A 1
C18 C 0.063(2) 0.2529(14) 1.0065(8) 0.058(4) Uani 0.372(7) 1 d P A 1
H18A H -0.0341 0.3175 0.9924 0.069 Uiso 0.372(7) 1 calc PR A 1
C14A C 0.1472(14) 0.0589(8) 0.9941(5) 0.055(2) Uani 0.628(7) 1 d P A 2
H14B H 0.1013 -0.0037 0.9738 0.066 Uiso 0.628(7) 1 calc PR A 2
C15A C 0.1687(14) 0.0468(9) 1.0630(5) 0.059(2) Uani 0.628(7) 1 d P A 2
H15B H 0.1371 -0.0228 1.0903 0.070 Uiso 0.628(7) 1 calc PR A 2
C17A C 0.2974(17) 0.2399(8) 1.0491(5) 0.072(4) Uani 0.628(7) 1 d P A 2
H17B H 0.3538 0.2982 1.0679 0.087 Uiso 0.628(7) 1 calc PR A 2
C18A C 0.2710(12) 0.2516(6) 0.9788(4) 0.047(2) Uani 0.628(7) 1 d P A 2
H18B H 0.3063 0.3185 0.9499 0.056 Uiso 0.628(7) 1 calc PR A 2
C19 C -0.0626(5) 0.4243(4) 0.7577(2) 0.0278(8) Uani 1 1 d . . .
C20 C -0.2180(6) 0.4978(4) 0.8014(2) 0.0386(10) Uani 1 1 d . . .
H20A H -0.2574 0.4676 0.8473 0.046 Uiso 1 1 calc R . .
C21 C -0.3155(7) 0.6140(4) 0.7791(3) 0.0453(11) Uani 1 1 d . . .
H21A H -0.4210 0.6624 0.8095 0.054 Uiso 1 1 calc R . .
C22 C -0.2603(7) 0.6600(4) 0.7127(3) 0.0424(11) Uani 1 1 d . . .
H22A H -0.3271 0.7400 0.6977 0.051 Uiso 1 1 calc R . .
C23 C -0.1084(7) 0.5893(4) 0.6685(2) 0.0399(10) Uani 1 1 d . . .
H23A H -0.0709 0.6204 0.6227 0.048 Uiso 1 1 calc R . .
C24 C -0.0096(6) 0.4730(4) 0.6904(2) 0.0319(9) Uani 1 1 d . . .
H24A H 0.0956 0.4254 0.6595 0.038 Uiso 1 1 calc R . .
C25 C -0.4659(8) 0.2720(7) 0.6878(4) 0.083(2) Uani 1 1 d . . .
H25A H -0.5166 0.2063 0.6686 0.099 Uiso 1 1 calc R . .
H25B H -0.5603 0.3155 0.7275 0.099 Uiso 1 1 calc R . .
C26 C -0.4374(8) 0.3598(7) 0.6366(4) 0.086(2) Uani 1 1 d . . .
H26A H -0.4682 0.4454 0.6590 0.103 Uiso 1 1 calc R . .
H26B H -0.5255 0.3617 0.6038 0.103 Uiso 1 1 calc R . .
C27 C -0.2422(8) 0.4270(5) 0.5392(3) 0.0520(13) Uani 1 1 d . . .
H27A H -0.3136 0.4099 0.5042 0.078 Uiso 1 1 calc R . .
H27B H -0.1113 0.4165 0.5170 0.078 Uiso 1 1 calc R . .
H27C H -0.2925 0.5148 0.5570 0.078 Uiso 1 1 calc R . .
C28 C -0.3362(8) 0.1588(7) 0.7830(3) 0.0669(17) Uani 1 1 d . . .
H28A H -0.4150 0.2259 0.8155 0.100 Uiso 1 1 calc R . .
H28B H -0.2169 0.1261 0.7989 0.100 Uiso 1 1 calc R . .
H28C H -0.3988 0.0887 0.7821 0.100 Uiso 1 1 calc R . .
C29 C -0.0866(6) 0.0455(4) 0.5183(2) 0.0337(9) Uani 1 1 d . . .
H29A H -0.0946 0.1319 0.4975 0.040 Uiso 1 1 calc R . .
H29B H -0.1976 0.0163 0.5113 0.040 Uiso 1 1 calc R . .
C30 C -0.1431(6) -0.0536(4) 0.6313(2) 0.0370(10) Uani 1 1 d . . .
H30A H -0.0741 -0.1347 0.6081 0.056 Uiso 1 1 calc R . .
H30B H -0.2768 -0.0440 0.6328 0.056 Uiso 1 1 calc R . .
H30C H -0.1185 -0.0534 0.6796 0.056 Uiso 1 1 calc R . .
O1D O -0.6150(10) 0.5425(8) 0.9247(3) 0.0700(19) Uani 0.60 1 d P . .
C1D C -0.5877(13) 0.5444(9) 0.9969(5) 0.062(3) Uani 0.60 1 d P . .
H1DA H -0.6913 0.5186 1.0290 0.075 Uiso 0.60 1 calc PR . .
H1DB H -0.5848 0.6319 1.0102 0.075 Uiso 0.60 1 calc PR . .
C2D C -0.783(2) 0.6159(9) 0.9143(6) 0.085(4) Uani 0.60 1 d P . .
H2DA H -0.7963 0.6074 0.8652 0.128 Uiso 0.60 1 calc PR . .
H2DB H -0.7898 0.7059 0.9244 0.128 Uiso 0.60 1 calc PR . .
H2DC H -0.8831 0.5874 0.9458 0.128 Uiso 0.60 1 calc PR . .

loop_
_atom_site_aniso_label
_atom_site_aniso_U_11
_atom_site_aniso_U_22
_atom_site_aniso_U_33
_atom_site_aniso_U_23
_atom_site_aniso_U_13
_atom_site_aniso_U_12
Br1 0.0412(3) 0.0402(3) 0.0313(3) 0.00016(17) 0.00478(18) -0.01226(19)
Mg1 0.0249(7) 0.0288(6) 0.0219(7) 0.0000(5) -0.0050(5) -0.0077(5)
O1 0.0253(15) 0.0503(17) 0.0390(18) 0.0012(14) -0.0016(13) -0.0116(13)
C1 0.0226(19) 0.0281(18) 0.023(2) 0.0007(14) -0.0036(15) -0.0078(15)
O2 0.0335(16) 0.0345(15) 0.0435(19) 0.0024(13) -0.0131(14) -0.0023(13)
C2 0.0226(19) 0.0311(19) 0.029(2) 0.0004(16) -0.0054(16) -0.0104(16)
O3 0.0402(16) 0.0284(13) 0.0268(15) 0.0026(11) -0.0106(12) -0.0097(12)
C3 0.043(2) 0.029(2) 0.031(2) 0.0034(16) -0.0185(19) -0.0093(18)
C4 0.059(3) 0.037(2) 0.030(2) 0.0043(18) -0.021(2) -0.018(2)
C5 0.047(3) 0.033(2) 0.030(2) -0.0035(17) -0.0124(19) -0.0139(19)
C6 0.029(2) 0.0298(19) 0.026(2) 0.0006(15) -0.0057(16) -0.0076(16)
C7 0.0207(19) 0.032(2) 0.034(2) -0.0018(16) -0.0101(17) -0.0037(16)
C8 0.022(2) 0.039(2) 0.040(3) -0.0014(18) -0.0074(18) 0.0015(17)
C9 0.032(2) 0.055(3) 0.034(3) -0.009(2) -0.010(2) 0.010(2)
C10 0.051(3) 0.033(2) 0.056(3) -0.013(2) -0.027(3) 0.011(2)
C11 0.056(3) 0.028(2) 0.053(3) 0.0015(19) -0.027(3) -0.006(2)
C12 0.039(2) 0.033(2) 0.037(2) 0.0007(18) -0.015(2) -0.0063(18)
C13 0.091(4) 0.039(3) 0.040(3) 0.003(2) -0.034(3) -0.013(3)
C16 0.110(5) 0.068(4) 0.043(3) 0.009(3) -0.028(3) -0.028(4)
C14 0.019(6) 0.031(5) 0.026(6) -0.007(4) -0.005(4) 0.015(4)
C15 0.025(6) 0.037(6) 0.017(5) 0.004(4) -0.012(4) 0.012(4)
C17 0.085(13) 0.075(11) 0.055(11) 0.004(8) -0.012(9) -0.023(10)
C18 0.063(10) 0.060(9) 0.049(9) -0.003(7) -0.002(7) -0.017(7)
C14A 0.073(7) 0.053(5) 0.046(5) 0.008(4) -0.017(4) -0.027(4)
C15A 0.072(7) 0.069(6) 0.041(5) 0.009(4) -0.013(4) -0.028(5)
C17A 0.122(9) 0.040(4) 0.064(6) -0.015(4) -0.072(7) 0.007(5)
C18A 0.072(6) 0.026(3) 0.043(5) -0.010(3) -0.033(4) 0.006(3)
C19 0.031(2) 0.0285(19) 0.028(2) -0.0040(15) -0.0121(17) -0.0084(16)
C20 0.044(3) 0.041(2) 0.027(2) -0.0041(18) -0.003(2) -0.005(2)
C21 0.050(3) 0.034(2) 0.048(3) -0.009(2) -0.009(2) -0.001(2)
C22 0.048(3) 0.029(2) 0.056(3) 0.002(2) -0.025(2) -0.008(2)
C23 0.051(3) 0.037(2) 0.039(3) 0.0096(19) -0.016(2) -0.019(2)
C24 0.033(2) 0.035(2) 0.032(2) 0.0007(17) -0.0062(18) -0.0148(18)
C25 0.027(3) 0.119(6) 0.091(5) 0.032(4) -0.007(3) -0.003(3)
C26 0.029(3) 0.099(5) 0.122(6) 0.048(5) -0.015(3) -0.010(3)
C27 0.058(3) 0.055(3) 0.037(3) 0.016(2) -0.016(2) 0.001(2)
C28 0.043(3) 0.113(5) 0.048(3) 0.022(3) -0.001(3) -0.033(3)
C29 0.045(3) 0.0279(19) 0.030(2) -0.0026(16) -0.0144(19) -0.0043(18)
C30 0.043(3) 0.034(2) 0.039(3) 0.0038(18) -0.012(2) -0.0163(19)
O1D 0.065(4) 0.114(6) 0.027(3) 0.014(3) 0.002(3) -0.022(4)
C1D 0.052(5) 0.061(5) 0.065(6) 0.019(5) 0.011(5) -0.016(4)
C2D 0.133(11) 0.047(5) 0.046(6) 0.013(4) 0.024(6) 0.006(6)

loop_
_atom_type_symbol
_atom_type_description
_atom_type_scat_dispersion_real
_atom_type_scat_dispersion_imag
_atom_type_scat_source
C C 0.0033 0.0016 'International Tables Vol C Tables 4.2.6.8 and 6.1.1.4'
H H 0.0000 0.0000 'International Tables Vol C Tables 4.2.6.8 and 6.1.1.4'
O O 0.0106 0.0060 'International Tables Vol C Tables 4.2.6.8 and 6.1.1.4'
Mg Mg 0.0486 0.0363 'International Tables Vol C Tables 4.2.6.8 and 6.1.1.4'
Br Br -0.2901 2.4595 'International Tables Vol C Tables 4.2.6.8 and 6.1.1.4'

loop_
_geom_angle_atom_site_label_1
_geom_angle_atom_site_label_2
_geom_angle_atom_site_label_3
_geom_angle
_geom_angle_site_symmetry_1
_geom_angle_site_symmetry_3
O3 Mg1 O2 92.04(12) . .
O3 Mg1 C1 121.49(13) . .
O2 Mg1 C1 139.83(14) . .
O3 Mg1 O1 86.54(12) . .
O2 Mg1 O1 73.57(12) . .
C1 Mg1 O1 86.13(13) . .
O3 Mg1 Br1 93.81(9) . .
O2 Mg1 Br1 92.10(9) . .
C1 Mg1 Br1 105.72(11) . .
O1 Mg1 Br1 165.66(10) . .
C25 O1 C28 114.7(4) . .
C25 O1 Mg1 115.0(3) . .
C28 O1 Mg1 130.3(3) . .
C6 C1 C2 114.1(3) . .
C6 C1 Mg1 117.5(3) . .
C2 C1 Mg1 126.5(3) . .
C26 O2 C27 112.1(4) . .
C26 O2 Mg1 116.9(3) . .
C27 O2 Mg1 129.9(3) . .
C3 C2 C1 122.2(4) . .
C3 C2 C7 117.9(3) . .
C1 C2 C7 119.9(3) . .
C29 O3 C30 112.7(3) . .
C29 O3 Mg1 123.2(2) . .
C30 O3 Mg1 123.4(2) . .
C4 C3 C2 122.3(4) . .
C4 C3 H3A 118.9 . .
C2 C3 H3A 118.9 . .
C5 C4 C3 116.8(4) . .
C5 C4 C13 121.2(4) . .
C3 C4 C13 122.0(4) . .
C4 C5 C6 121.3(4) . .
C4 C5 H5A 119.3 . .
C6 C5 H5A 119.3 . .
C5 C6 C1 123.3(4) . .
C5 C6 C19 117.1(3) . .
C1 C6 C19 119.5(3) . .
C8 C7 C12 118.2(4) . .
C8 C7 C2 121.7(4) . .
C12 C7 C2 120.1(4) . .
C9 C8 C7 121.0(4) . .
C9 C8 H8A 119.5 . .
C7 C8 H8A 119.5 . .
C8 C9 C10 120.1(4) . .
C8 C9 H9A 120.0 . .
C10 C9 H9A 120.0 . .
C11 C10 C9 119.8(4) . .
C11 C10 H10A 120.1 . .
C9 C10 H10A 120.1 . .
C10 C11 C12 120.0(4) . .
C10 C11 H11A 120.0 . .
C12 C11 H11A 120.0 . .
C11 C12 C7 120.9(4) . .
C11 C12 H12A 119.6 . .
C7 C12 H12A 119.6 . .
C14 C13 C18A 94.9(6) . .
C14 C13 C14A 48.8(6) . .
C18A C13 C14A 120.5(6) . .
C14 C13 C18 115.5(8) . .
C18A C13 C18 64.6(7) . .
C14A C13 C18 88.6(8) . .
C14 C13 C4 123.0(6) . .
C18A C13 C4 119.7(5) . .
C14A C13 C4 119.7(5) . .
C18 C13 C4 119.9(8) . .
C15 C16 C15A 53.6(6) . .
C15 C16 C17A 91.4(7) . .
C15A C16 C17A 119.0(6) . .
C15 C16 C17 121.7(9) . .
C15A C16 C17 90.8(9) . .
C17A C16 C17 65.3(8) . .
C15 C16 H16A 119.2 . .
C15A C16 H16A 126.5 . .
C17A C16 H16A 113.8 . .
C17 C16 H16A 119.2 . .
C15 C16 H16B 124.1 . .
C15A C16 H16B 120.5 . .
C17A C16 H16B 120.5 . .
C17 C16 H16B 113.4 . .
H16A C16 H16B 10.3 . .
C13 C14 C15 124.0(9) . .
C13 C14 H14A 118.0 . .
C15 C14 H14A 118.0 . .
C16 C15 C14 119.5(8) . .
C16 C15 H15A 120.2 . .
C14 C15 H15A 120.2 . .
C18 C17 C16 115.0(15) . .
C18 C17 H17A 122.5 . .
C16 C17 H17A 122.5 . .
C17 C18 C13 122.1(14) . .
C17 C18 H18A 119.0 . .
C13 C18 H18A 119.0 . .
C15A C14A C13 121.9(7) . .
C15A C14A H14B 119.1 . .
C13 C14A H14B 119.1 . .
C14A C15A C16 119.4(7) . .
C14A C15A H15B 120.3 . .
C16 C15A H15B 120.3 . .
C18A C17A C16 120.5(7) . .
C18A C17A H17B 119.8 . .
C16 C17A H17B 119.8 . .
C17A C18A C13 118.5(8) . .
C17A C18A H18B 120.7 . .
C13 C18A H18B 120.7 . .
C20 C19 C24 117.4(4) . .
C20 C19 C6 121.4(4) . .
C24 C19 C6 121.2(4) . .
C21 C20 C19 121.1(4) . .
C21 C20 H20A 119.5 . .
C19 C20 H20A 119.5 . .
C22 C21 C20 120.5(4) . .
C22 C21 H21A 119.8 . .
C20 C21 H21A 119.8 . .
C23 C22 C21 119.7(4) . .
C23 C22 H22A 120.1 . .
C21 C22 H22A 120.1 . .
C22 C23 C24 120.3(4) . .
C22 C23 H23A 119.9 . .
C24 C23 H23A 119.9 . .
C23 C24 C19 121.1(4) . .
C23 C24 H24A 119.5 . .
C19 C24 H24A 119.5 . .
C26 C25 O1 113.5(5) . .
C26 C25 H25A 108.9 . .
O1 C25 H25A 108.9 . .
C26 C25 H25B 108.9 . .
O1 C25 H25B 108.9 . .
H25A C25 H25B 107.7 . .
C25 C26 O2 115.6(5) . .
C25 C26 H26A 108.4 . .
O2 C26 H26A 108.4 . .
C25 C26 H26B 108.4 . .
O2 C26 H26B 108.4 . .
H26A C26 H26B 107.4 . .
O2 C27 H27A 109.5 . .
O2 C27 H27B 109.5 . .
H27A C27 H27B 109.5 . .
O2 C27 H27C 109.5 . .
H27A C27 H27C 109.5 . .
H27B C27 H27C 109.5 . .
O1 C28 H28A 109.5 . .
O1 C28 H28B 109.5 . .
H28A C28 H28B 109.5 . .
O1 C28 H28C 109.5 . .
H28A C28 H28C 109.5 . .
H28B C28 H28C 109.5 . .
O3 C29 C29 110.5(4) . 2_556
O3 C29 H29A 109.6 . .
C29 C29 H29A 109.6 2_556 .
O3 C29 H29B 109.6 . .
C29 C29 H29B 109.6 2_556 .
H29A C29 H29B 108.1 . .
O3 C30 H30A 109.5 . .
O3 C30 H30B 109.5 . .
H30A C30 H30B 109.5 . .
O3 C30 H30C 109.5 . .
H30A C30 H30C 109.5 . .
H30B C30 H30C 109.5 . .
C2D O1D C1D 113.1(8) . .
O1D C1D C1D 108.3(11) . 2_467
O1D C1D H1DA 110.0 . .
C1D C1D H1DA 110.0 2_467 .
O1D C1D H1DB 110.0 . .
C1D C1D H1DB 110.0 2_467 .
H1DA C1D H1DB 108.4 . .
O1D C2D H2DA 109.5 . .
O1D C2D H2DB 109.5 . .
H2DA C2D H2DB 109.5 . .
O1D C2D H2DC 109.5 . .
H2DA C2D H2DC 109.5 . .
H2DB C2D H2DC 109.5 . .

loop_
_geom_bond_atom_site_label_1
_geom_bond_atom_site_label_2
_geom_bond_distance
_geom_bond_site_symmetry_2
Br1 Mg1 2.5977(13) .
Mg1 O3 2.088(3) .
Mg1 O2 2.131(3) .
Mg1 C1 2.178(4) .
Mg1 O1 2.206(3) .
O1 C25 1.402(6) .
O1 C28 1.435(6) .
C1 C6 1.414(5) .
C1 C2 1.424(5) .
O2 C26 1.410(7) .
O2 C27 1.444(5) .
C2 C3 1.390(6) .
C2 C7 1.495(5) .
O3 C29 1.436(5) .
O3 C30 1.448(5) .
C3 C4 1.391(6) .
C3 H3A 0.9500 .
C4 C5 1.391(6) .
C4 C13 1.494(6) .
C5 C6 1.392(6) .
C5 H5A 0.9500 .
C6 C19 1.503(5) .
C7 C8 1.388(6) .
C7 C12 1.397(6) .
C8 C9 1.384(6) .
C8 H8A 0.9500 .
C9 C10 1.389(7) .
C9 H9A 0.9500 .
C10 C11 1.373(7) .
C10 H10A 0.9500 .
C11 C12 1.391(6) .
C11 H11A 0.9500 .
C12 H12A 0.9500 .
C13 C14 1.361(11) .
C13 C18A 1.405(8) .
C13 C14A 1.420(9) .
C13 C18 1.500(16) .
C16 C15 1.349(12) .
C16 C15A 1.418(10) .
C16 C17A 1.454(12) .
C16 C17 1.513(19) .
C16 H16A 0.9500 .
C16 H16B 0.9500 .
C14 C15 1.378(14) .
C14 H14A 0.9500 .
C15 H15A 0.9500 .
C17 C18 1.37(2) .
C17 H17A 0.9500 .
C18 H18A 0.9500 .
C14A C15A 1.364(12) .
C14A H14B 0.9500 .
C15A H15B 0.9500 .
C17A C18A 1.401(11) .
C17A H17B 0.9500 .
C18A H18B 0.9500 .
C19 C20 1.398(6) .
C19 C24 1.405(6) .
C20 C21 1.384(6) .
C20 H20A 0.9500 .
C21 C22 1.382(7) .
C21 H21A 0.9500 .
C22 C23 1.375(7) .
C22 H22A 0.9500 .
C23 C24 1.386(6) .
C23 H23A 0.9500 .
C24 H24A 0.9500 .
C25 C26 1.363(9) .
C25 H25A 0.9900 .
C25 H25B 0.9900 .
C26 H26A 0.9900 .
C26 H26B 0.9900 .
C27 H27A 0.9800 .
C27 H27B 0.9800 .
C27 H27C 0.9800 .
C28 H28A 0.9800 .
C28 H28B 0.9800 .
C28 H28C 0.9800 .
C29 C29 1.503(8) 2_556
C29 H29A 0.9900 .
C29 H29B 0.9900 .
C30 H30A 0.9800 .
C30 H30B 0.9800 .
C30 H30C 0.9800 .
O1D C2D 1.362(14) .
O1D C1D 1.444(12) .
C1D C1D 1.452(19) 2_467
C1D H1DA 0.9900 .
C1D H1DB 0.9900 .
C2D H2DA 0.9800 .
C2D H2DB 0.9800 .
C2D H2DC 0.9800 .
